data_7247750
loop_
_publ_author_name
'Li, Duqingcuo'
'Liu, Yichen'
'Xiang, Ruifang'
'Li, Yuyan'
'Qin, Tianrui'
'Dong, Xiu Yan'
'Sakiyama, Hiroshi'
'Muddassir, Mohd.'
'Liu, Jianqiang'

_publ_section_title
;
 Synthesis, structure, and investigation of unique magnetic properties in
 two novel Mn-based coordination polymers
;
_journal_issue 48
_journal_name_full CrystEngComm
_journal_page_first 6777
_journal_page_last 6785
_journal_paper_doi 10.1039/D3CE01060K
_journal_volume 25
_journal_year 2023
_chemical_formula_moiety 'C30 H18 Mn N4 O4'
_chemical_formula_sum 'C30 H18 Mn N4 O4'
_chemical_formula_weight 553.42
_space_group_crystal_system monoclinic
_space_group_IT_number 13
_space_group_name_Hall '-P 2yac'
_space_group_name_H-M_alt 'P 1 2/n 1'
_atom_sites_solution_hydrogens geom
_atom_sites_solution_primary dual
_audit_creation_date 2021-07-25
_audit_creation_method
;
Olex2 1.3
(compiled 2020.11.12 svn.r5f609507 for OlexSys, GUI svn.r6272)
;
_audit_update_record
;
2023-10-23 deposited with the CCDC.	2023-11-17 downloaded from the CCDC.
;
_cell_angle_alpha 90
_cell_angle_beta 93.461(4)
_cell_angle_gamma 90
_cell_formula_units_Z 4
_cell_length_a 7.9590(6)
_cell_length_b 10.7872(8)
_cell_length_c 29.582(2)
_cell_measurement_reflns_used 9916
_cell_measurement_temperature 193.0
_cell_measurement_theta_max 59.611
_cell_measurement_theta_min 3.796
_cell_volume 2535.1(3)
_computing_cell_refinement 'SAINT V8.40A (Bruker, 2019)'
_computing_data_reduction 'SAINT V8.40A (Bruker, 2019)'
_computing_molecular_graphics 'Olex2 1.3 (Dolomanov et al., 2009)'
_computing_publication_material 'Olex2 1.3 (Dolomanov et al., 2009)'
_computing_structure_refinement 'SHELXL 2018/3 (Sheldrick, 2015)'
_computing_structure_solution 'SHELXT 2018/2 (Sheldrick, 2018)'
_diffrn_ambient_temperature 193.0
_diffrn_measured_fraction_theta_full 0.996
_diffrn_measured_fraction_theta_max 0.981
_diffrn_measurement_device_type 'Bruker D8 VENTURE Metaljet PHOTON II'
_diffrn_measurement_method '\f and \w scans'
_diffrn_radiation_type GaK\a
_diffrn_radiation_wavelength 1.34139
_diffrn_reflns_av_R_equivalents 0.0558
_diffrn_reflns_av_unetI/netI 0.0456
_diffrn_reflns_Laue_measured_fraction_full 0.996
_diffrn_reflns_Laue_measured_fraction_max 0.981
_diffrn_reflns_limit_h_max 9
_diffrn_reflns_limit_h_min -10
_diffrn_reflns_limit_k_max 13
_diffrn_reflns_limit_k_min -13
_diffrn_reflns_limit_l_max 37
_diffrn_reflns_limit_l_min -38
_diffrn_reflns_number 24117
_diffrn_reflns_point_group_measured_fraction_full 0.996
_diffrn_reflns_point_group_measured_fraction_max 0.981
_diffrn_reflns_theta_full 53.594
_diffrn_reflns_theta_max 60.046
_diffrn_reflns_theta_min 3.795
_diffrn_source_current 2.86
_diffrn_source_power 0.1993706
_diffrn_source_voltage 69.71
_diffrn_standards_number 0
_exptl_absorpt_coefficient_mu 3.146
_exptl_absorpt_correction_T_max 0.7518
_exptl_absorpt_correction_T_min 0.6221
_exptl_absorpt_correction_type multi-scan
_exptl_absorpt_process_details
;
SADABS-2016/2 (Bruker,2016/2) was used for absorption correction.
wR2(int) was 0.1036 before and 0.0710 after correction.
The Ratio of minimum to maximum transmission is 0.8275.
The \l/2 correction factor is Not present.
;
_exptl_crystal_density_diffrn 1.450
_exptl_crystal_description block
_exptl_crystal_F_000 1132
_exptl_crystal_size_max 0.12
_exptl_crystal_size_mid 0.1
_exptl_crystal_size_min 0.1
_refine_diff_density_max 0.264
_refine_diff_density_min -0.465
_refine_diff_density_rms 0.048
_refine_ls_extinction_method none
_refine_ls_goodness_of_fit_ref 1.032
_refine_ls_hydrogen_treatment constr
_refine_ls_matrix_type full
_refine_ls_number_parameters 398
_refine_ls_number_reflns 5632
_refine_ls_number_restraints 126
_refine_ls_restrained_S_all 1.026
_refine_ls_R_factor_all 0.0500
_refine_ls_R_factor_gt 0.0360
_refine_ls_shift/su_max 0.001
_refine_ls_shift/su_mean 0.000
_refine_ls_structure_factor_coef Fsqd
_refine_ls_weighting_details 'w=1/[\s^2^(Fo^2^)+(0.0409P)^2^+0.7458P] where P=(Fo^2^+2Fc^2^)/3'
_refine_ls_weighting_scheme calc
_refine_ls_wR_factor_gt 0.0876
_refine_ls_wR_factor_ref 0.0943
_reflns_Friedel_coverage 0.000
_reflns_number_gt 4562
_reflns_number_total 5632
_reflns_threshold_expression 'I > 2\s(I)'
_cod_data_source_file d3ce01060k2.cif
_cod_data_source_block dongxy80
_cod_depositor_comments 'Adding full bibliography for 7247750--7247751.cif.'
_cod_database_code 7247750
_shelx_shelxl_version_number 2018/3
_shelx_space_group_comment
;
The symmetry employed for this shelxl refinement is uniquely defined
by the following loop, which should always be used as a source of
symmetry information in preference to the above space-group names.
They are only intended as comments.
;
_shelx_estimated_absorpt_t_max 0.744
_shelx_estimated_absorpt_t_min 0.704
_olex2_refinement_description
;
1. Fixed Uiso
 At 1.2 times of:
  All C(H) groups
2. Uiso/Uaniso restraints and constraints
C23A \\sim C22A \\sim N5 \\sim C21A \\sim C20A: within 2A with sigma of 0.005
and sigma for terminal atoms of 0.01 within 2A
Uanis(C23A) \\sim Ueq, Uanis(C22A) \\sim Ueq, Uanis(N5) \\sim Ueq, Uanis(C21A)
\\sim Ueq, Uanis(C20A) \\sim Ueq: with sigma of 0.01 and sigma for terminal
atoms of 0.02
3. Rigid body (RIGU) restrains
 N3, C20, C23, C21, N4, C22, N5, C22A, C21A, C23A, C20A
 with sigma for 1-2 distances of 0.002 and sigma for 1-3 distances of 0.002
4. Others
 Sof(N5)=Sof(C22A)=Sof(H22A)=Sof(C21A)=Sof(H21A)=Sof(C23A)=Sof(C20A)=1-FVAR(1)
 Sof(C20)=Sof(C23)=Sof(C21)=Sof(H21)=Sof(N4)=Sof(C22)=Sof(H22)=FVAR(1)
5.a Aromatic/amide H refined with riding coordinates:
 C15(H15), C18(H18), C19(H19), C16(H16), C26(H26), C28(H28), C29(H29), C1(H1),
 C12(H12), C9(H9), C3(H3), C25(H25), C2(H2), C8(H8), C11(H11), C10(H10),
 C21(H21), C22(H22), C22A(H22A), C21A(H21A)
;
_olex2_submission_special_instructions 'No special instructions were received'

loop_
_space_group_symop_operation_xyz
'x, y, z'
'-x+1/2, y, -z+1/2'
'-x, -y, -z'
'x-1/2, -y, z-1/2'

loop_
_atom_site_label
_atom_site_type_symbol
_atom_site_fract_x
_atom_site_fract_y
_atom_site_fract_z
_atom_site_U_iso_or_equiv
_atom_site_adp_type
_atom_site_occupancy
_atom_site_site_symmetry_order
_atom_site_calc_flag
_atom_site_refinement_flags_posn
_atom_site_refinement_flags_adp
_atom_site_refinement_flags_occupancy
_atom_site_disorder_assembly
_atom_site_disorder_group
Mn1 Mn 0.93569(3) 0.11426(2) 0.30045(2) 0.02596(9) Uani 1 1 d . . . . .
O3 O 0.68374(16) 0.17371(12) 0.29817(4) 0.0365(3) Uani 1 1 d . . . . .
O1 O 0.81862(16) 0.91598(13) 0.65817(4) 0.0368(3) Uani 1 1 d . . . . .
O4 O 0.48562(16) 0.24246(12) 0.24810(4) 0.0368(3) Uani 1 1 d . . . . .
O2 O 1.00924(16) 0.79215(12) 0.63178(4) 0.0375(3) Uani 1 1 d . . . . .
N1 N 0.99001(17) -0.05788(14) 0.25835(5) 0.0277(3) Uani 1 1 d . . . . .
N3 N 0.44478(19) 0.62953(14) 0.45025(5) 0.0301(3) Uani 1 1 d . . . . .
N2 N 0.84150(18) -0.05276(14) 0.33787(5) 0.0292(3) Uani 1 1 d . . . . .
C27 C 0.7549(2) 0.82321(16) 0.58637(6) 0.0287(4) Uani 1 1 d . . . . .
C5 C 0.9490(2) -0.16814(16) 0.27702(6) 0.0266(4) Uani 1 1 d . . . . .
C15 C 0.3398(2) 0.38056(15) 0.31659(6) 0.0279(4) Uani 1 1 d . . . . .
H15 H 0.268807 0.361254 0.290569 0.033 Uiso 1 1 calc R U . . .
C14 C 0.4997(2) 0.32884(15) 0.32179(5) 0.0258(4) Uani 1 1 d . . . . .
C18 C 0.5448(2) 0.43595(17) 0.39284(6) 0.0295(4) Uani 1 1 d . . . . .
H18 H 0.615448 0.454608 0.418998 0.035 Uiso 1 1 calc R U . . .
C6 C 0.8712(2) -0.16534(16) 0.31987(6) 0.0272(4) Uani 1 1 d . . . . .
C19 C 0.6011(2) 0.35545(16) 0.36084(6) 0.0288(4) Uani 1 1 d . . . . .
H19 H 0.708930 0.318048 0.365324 0.035 Uiso 1 1 calc R U . . .
C17 C 0.3861(2) 0.49037(16) 0.38747(5) 0.0290(4) Uani 1 1 d . . . . .
C30 C 0.8684(2) 0.84598(17) 0.62781(6) 0.0302(4) Uani 1 1 d . . . . .
C13 C 0.5615(2) 0.24261(16) 0.28690(6) 0.0281(4) Uani 1 1 d . . . . .
C16 C 0.2834(2) 0.45990(17) 0.34907(6) 0.0309(4) Uani 1 1 d . . . . .
H16 H 0.173559 0.494194 0.345253 0.037 Uiso 1 1 calc R U . . .
C4 C 0.9813(2) -0.28298(17) 0.25695(6) 0.0332(4) Uani 1 1 d . . . . .
C7 C 0.8298(2) -0.27653(17) 0.34106(6) 0.0344(4) Uani 1 1 d . . . . .
C26 C 0.5998(3) 0.88087(18) 0.58121(6) 0.0379(5) Uani 1 1 d . . . . .
H26 H 0.571251 0.943187 0.602105 0.045 Uiso 1 1 calc R U . . .
C28 C 0.7987(2) 0.73767(18) 0.55385(6) 0.0339(4) Uani 1 1 d . . . . .
H28 H 0.907938 0.701870 0.555643 0.041 Uiso 1 1 calc R U . . .
C20 C 0.3260(4) 0.5721(3) 0.42300(10) 0.0316(6) Uani 0.874(3) 1 d . . P A 1
C29 C 0.6839(2) 0.70447(19) 0.51893(6) 0.0363(4) Uani 1 1 d . . . . .
H29 H 0.714949 0.645344 0.497138 0.044 Uiso 1 1 calc R U . . .
C1 C 1.0658(2) -0.06010(19) 0.21944(6) 0.0336(4) Uani 1 1 d . . . . .
H1 H 1.096302 0.016438 0.206321 0.040 Uiso 1 1 calc R U . . .
C12 C 0.7711(2) -0.04815(19) 0.37734(6) 0.0372(4) Uani 1 1 d . . . . .
H12 H 0.749521 0.030749 0.390037 0.045 Uiso 1 1 calc R U . . .
C24 C 0.5240(2) 0.75640(18) 0.51529(6) 0.0326(4) Uani 1 1 d . . . . .
C9 C 0.9357(3) -0.39474(17) 0.27907(8) 0.0409(5) Uani 1 1 d . . . . .
H9 H 0.956220 -0.472349 0.265265 0.049 Uiso 1 1 calc R U . . .
C3 C 1.0589(2) -0.2807(2) 0.21533(7) 0.0414(5) Uani 1 1 d . . . . .
H3 H 1.080806 -0.355957 0.200080 0.050 Uiso 1 1 calc R U . . .
C25 C 0.4854(3) 0.8489(2) 0.54596(6) 0.0405(5) Uani 1 1 d . . . . .
H25 H 0.380066 0.890324 0.542648 0.049 Uiso 1 1 calc R U . . .
C2 C 1.1026(2) -0.1699(2) 0.19707(6) 0.0405(5) Uani 1 1 d . . . . .
H2 H 1.157329 -0.167504 0.169430 0.049 Uiso 1 1 calc R U . . .
C23 C 0.3921(4) 0.7013(2) 0.48305(10) 0.0350(7) Uani 0.874(3) 1 d . . P A 1
C8 C 0.8637(3) -0.39186(18) 0.31942(8) 0.0412(5) Uani 1 1 d . . . . .
H8 H 0.835283 -0.467462 0.333552 0.049 Uiso 1 1 calc R U . . .
C11 C 0.7272(3) -0.1537(2) 0.40101(7) 0.0460(5) Uani 1 1 d . . . . .
H11 H 0.677214 -0.146524 0.429249 0.055 Uiso 1 1 calc R U . . .
C10 C 0.7569(3) -0.2673(2) 0.38321(7) 0.0443(5) Uani 1 1 d . . . . .
H10 H 0.728713 -0.340195 0.399121 0.053 Uiso 1 1 calc R U . . .
C21 C 0.1555(3) 0.5908(3) 0.42920(8) 0.0484(7) Uani 0.874(3) 1 d . . P A 1
H21 H 0.074907 0.549706 0.409487 0.058 Uiso 0.874(3) 1 calc R U P A 1
N4 N 0.1008(3) 0.6634(3) 0.46146(8) 0.0654(9) Uani 0.874(3) 1 d . . P A 1
C22 C 0.2197(3) 0.7185(3) 0.48825(9) 0.0573(9) Uani 0.874(3) 1 d . . P A 1
H22 H 0.186144 0.771357 0.511743 0.069 Uiso 0.874(3) 1 calc R U P A 1
N5 N 0.149(2) 0.7661(15) 0.4336(5) 0.055(3) Uani 0.126(3) 1 d . U P A 2
C22A C 0.266(2) 0.8054(18) 0.4660(6) 0.049(3) Uani 0.126(3) 1 d . U P A 2
H22A H 0.246926 0.879980 0.481982 0.058 Uiso 0.126(3) 1 calc R U P A 2
C21A C 0.193(2) 0.6728(19) 0.4081(6) 0.051(3) Uani 0.126(3) 1 d . U P A 2
H21A H 0.118691 0.649261 0.383210 0.061 Uiso 0.126(3) 1 calc R U P A 2
C23A C 0.409(4) 0.741(2) 0.4760(10) 0.044(3) Uani 0.126(3) 1 d . U P A 2
C20A C 0.340(4) 0.608(2) 0.4154(10) 0.048(3) Uani 0.126(3) 1 d . U P A 2

loop_
_atom_site_aniso_label
_atom_site_aniso_U_11
_atom_site_aniso_U_22
_atom_site_aniso_U_33
_atom_site_aniso_U_23
_atom_site_aniso_U_13
_atom_site_aniso_U_12
Mn1 0.02843(16) 0.02696(15) 0.02202(14) 0.00067(10) -0.00225(10) -0.00060(11)
O3 0.0349(7) 0.0387(7) 0.0351(7) -0.0028(6) -0.0039(6) 0.0095(6)
O1 0.0328(7) 0.0505(8) 0.0267(7) -0.0112(6) -0.0020(5) 0.0006(6)
O4 0.0418(8) 0.0413(7) 0.0261(6) -0.0084(5) -0.0082(5) 0.0110(6)
O2 0.0335(7) 0.0437(7) 0.0341(7) -0.0072(6) -0.0085(5) 0.0054(6)
N1 0.0251(7) 0.0328(8) 0.0249(7) -0.0005(6) -0.0002(6) 0.0002(6)
N3 0.0297(8) 0.0380(8) 0.0221(7) -0.0044(6) -0.0019(6) 0.0023(6)
N2 0.0276(8) 0.0326(8) 0.0274(7) 0.0015(6) 0.0028(6) 0.0010(6)
C27 0.0295(9) 0.0339(9) 0.0226(8) -0.0002(7) -0.0003(7) -0.0025(7)
C5 0.0203(8) 0.0293(9) 0.0294(9) -0.0003(7) -0.0036(6) 0.0020(7)
C15 0.0303(9) 0.0301(9) 0.0227(8) -0.0007(7) -0.0038(7) -0.0013(7)
C14 0.0300(9) 0.0236(8) 0.0235(8) 0.0017(7) -0.0018(7) -0.0017(7)
C18 0.0280(9) 0.0348(9) 0.0250(8) -0.0030(7) -0.0053(7) -0.0025(8)
C6 0.0219(8) 0.0285(9) 0.0305(9) 0.0035(7) -0.0025(7) 0.0002(7)
C19 0.0277(9) 0.0299(9) 0.0281(9) -0.0003(7) -0.0042(7) -0.0002(7)
C17 0.0278(9) 0.0354(9) 0.0234(8) -0.0028(7) -0.0022(7) -0.0011(7)
C30 0.0320(10) 0.0340(9) 0.0246(9) 0.0005(7) 0.0006(7) -0.0047(8)
C13 0.0297(9) 0.0262(8) 0.0279(9) -0.0011(7) -0.0028(7) 0.0000(7)
C16 0.0275(9) 0.0385(10) 0.0260(9) -0.0012(7) -0.0032(7) 0.0026(8)
C4 0.0261(9) 0.0346(10) 0.0380(10) -0.0071(8) -0.0058(7) 0.0039(8)
C7 0.0280(10) 0.0344(10) 0.0400(10) 0.0086(8) -0.0034(8) -0.0015(8)
C26 0.0391(11) 0.0421(11) 0.0316(10) -0.0136(8) -0.0045(8) 0.0067(9)
C28 0.0273(9) 0.0437(11) 0.0304(9) -0.0056(8) -0.0001(7) 0.0034(8)
C20 0.0303(11) 0.0391(16) 0.0247(12) -0.0055(10) -0.0025(9) 0.0020(12)
C29 0.0352(10) 0.0465(11) 0.0269(9) -0.0113(8) -0.0007(8) 0.0059(9)
C1 0.0286(9) 0.0445(11) 0.0278(9) 0.0012(8) 0.0026(7) 0.0019(8)
C12 0.0391(11) 0.0415(11) 0.0320(10) 0.0013(8) 0.0096(8) 0.0006(9)
C24 0.0326(10) 0.0426(10) 0.0222(8) -0.0060(8) -0.0018(7) 0.0041(8)
C9 0.0393(11) 0.0284(10) 0.0535(13) -0.0043(9) -0.0092(9) 0.0031(8)
C3 0.0369(11) 0.0451(12) 0.0416(11) -0.0139(9) -0.0016(9) 0.0102(9)
C25 0.0359(11) 0.0499(12) 0.0345(10) -0.0119(9) -0.0078(8) 0.0132(9)
C2 0.0356(11) 0.0554(13) 0.0306(10) -0.0068(9) 0.0043(8) 0.0067(9)
C23 0.0335(13) 0.0454(17) 0.0256(12) -0.0094(12) -0.0034(9) 0.0067(13)
C8 0.0386(11) 0.0293(10) 0.0547(13) 0.0085(9) -0.0050(9) -0.0017(8)
C11 0.0480(13) 0.0556(13) 0.0354(11) 0.0074(10) 0.0120(9) -0.0030(10)
C10 0.0433(12) 0.0470(12) 0.0428(12) 0.0159(10) 0.0042(9) -0.0051(10)
C21 0.0311(12) 0.0718(19) 0.0414(13) -0.0259(13) -0.0048(10) 0.0023(12)
N4 0.0314(11) 0.104(2) 0.0605(15) -0.0467(15) -0.0039(10) 0.0081(12)
C22 0.0361(13) 0.087(2) 0.0482(15) -0.0381(15) -0.0020(11) 0.0073(13)
N5 0.051(4) 0.060(5) 0.052(5) -0.021(4) -0.018(4) 0.014(4)
C22A 0.044(5) 0.053(5) 0.047(5) -0.019(4) -0.014(4) 0.013(4)
C21A 0.048(4) 0.056(5) 0.047(5) -0.018(4) -0.020(4) 0.011(4)
C23A 0.041(5) 0.048(5) 0.043(5) -0.015(4) -0.008(4) 0.011(4)
C20A 0.047(5) 0.053(6) 0.042(5) -0.015(4) -0.019(4) 0.010(4)

loop_
_atom_type_symbol
_atom_type_description
_atom_type_scat_dispersion_real
_atom_type_scat_dispersion_imag
_atom_type_scat_source
C C 0.0137 0.0067 'International Tables Vol C Tables 4.2.6.8 and 6.1.1.4'
H H 0.0000 0.0000 'International Tables Vol C Tables 4.2.6.8 and 6.1.1.4'
Mn Mn -0.0162 2.2332 'International Tables Vol C Tables 4.2.6.8 and 6.1.1.4'
N N 0.0241 0.0134 'International Tables Vol C Tables 4.2.6.8 and 6.1.1.4'
O O 0.0389 0.0241 'International Tables Vol C Tables 4.2.6.8 and 6.1.1.4'

loop_
_geom_angle_atom_site_label_1
_geom_angle_atom_site_label_2
_geom_angle_atom_site_label_3
_geom_angle
_geom_angle_site_symmetry_1
_geom_angle_site_symmetry_3
_geom_angle_publ_flag
O3 Mn1 O1 148.33(5) . 3_766 ?
O3 Mn1 O4 95.73(5) . 2_655 ?
O3 Mn1 O2 91.47(5) . 3_766 ?
O3 Mn1 N1 116.14(5) . . ?
O3 Mn1 N2 85.13(5) . . ?
O3 Mn1 C30 120.07(5) . 3_766 ?
O1 Mn1 N1 89.54(5) 3_766 . ?
O1 Mn1 C30 28.97(5) 3_766 3_766 ?
O4 Mn1 O1 100.34(5) 2_655 3_766 ?
O4 Mn1 O2 105.09(5) 2_655 3_766 ?
O4 Mn1 N1 95.02(5) 2_655 . ?
O4 Mn1 N2 166.33(5) 2_655 . ?
O4 Mn1 C30 105.04(5) 2_655 3_766 ?
O2 Mn1 O1 58.09(4) 3_766 3_766 ?
O2 Mn1 N1 144.08(5) 3_766 . ?
O2 Mn1 N2 88.51(5) 3_766 . ?
O2 Mn1 C30 29.12(5) 3_766 3_766 ?
N1 Mn1 C30 117.07(6) . 3_766 ?
N2 Mn1 O1 85.52(5) . 3_766 ?
N2 Mn1 N1 72.54(5) . . ?
N2 Mn1 C30 86.10(5) . 3_766 ?
C13 O3 Mn1 155.92(13) . . ?
C30 O1 Mn1 90.04(11) . 3_766 ?
C13 O4 Mn1 118.20(11) . 2_655 ?
C30 O2 Mn1 90.04(10) . 3_766 ?
C5 N1 Mn1 115.50(11) . . ?
C1 N1 Mn1 126.48(13) . . ?
C1 N1 C5 117.89(16) . . ?
C23 N3 C20 117.5(2) . . ?
C20A N3 C23A 114.8(18) . . ?
C6 N2 Mn1 116.79(11) . . ?
C12 N2 Mn1 124.76(13) . . ?
C12 N2 C6 118.26(16) . . ?
C26 C27 C30 120.44(16) . . ?
C26 C27 C28 118.73(16) . . ?
C28 C27 C30 120.69(16) . . ?
N1 C5 C6 117.67(15) . . ?
N1 C5 C4 123.07(16) . . ?
C4 C5 C6 119.25(16) . . ?
C14 C15 H15 119.8 . . ?
C16 C15 H15 119.8 . . ?
C16 C15 C14 120.35(15) . . ?
C15 C14 C19 119.24(16) . . ?
C15 C14 C13 120.71(15) . . ?
C19 C14 C13 120.02(15) . . ?
C19 C18 H18 119.4 . . ?
C19 C18 C17 121.12(15) . . ?
C17 C18 H18 119.4 . . ?
N2 C6 C5 117.31(15) . . ?
N2 C6 C7 122.73(16) . . ?
C7 C6 C5 119.96(16) . . ?
C14 C19 H19 120.0 . . ?
C18 C19 C14 120.04(16) . . ?
C18 C19 H19 120.0 . . ?
C18 C17 C16 118.38(16) . . ?
C18 C17 C20 120.11(18) . . ?
C18 C17 C20A 121.4(11) . . ?
C16 C17 C20 121.42(19) . . ?
C16 C17 C20A 118.2(10) . . ?
O1 C30 Mn1 60.99(9) . 3_766 ?
O1 C30 O2 121.81(16) . . ?
O1 C30 C27 118.90(16) . . ?
O2 C30 Mn1 60.84(9) . 3_766 ?
O2 C30 C27 119.27(16) . . ?
C27 C30 Mn1 179.88(16) . 3_766 ?
O3 C13 O4 124.13(16) . . ?
O3 C13 C14 117.90(15) . . ?
O4 C13 C14 117.96(15) . . ?
C15 C16 C17 120.82(16) . . ?
C15 C16 H16 119.6 . . ?
C17 C16 H16 119.6 . . ?
C5 C4 C9 119.52(18) . . ?
C5 C4 C3 117.04(18) . . ?
C3 C4 C9 123.44(18) . . ?
C6 C7 C8 119.17(18) . . ?
C6 C7 C10 117.10(18) . . ?
C10 C7 C8 123.72(18) . . ?
C27 C26 H26 119.6 . . ?
C27 C26 C25 120.85(17) . . ?
C25 C26 H26 119.6 . . ?
C27 C28 H28 119.8 . . ?
C29 C28 C27 120.38(17) . . ?
C29 C28 H28 119.8 . . ?
N3 C20 C17 116.9(2) . . ?
N3 C20 C21 120.4(3) . . ?
C21 C20 C17 122.7(2) . . ?
C28 C29 H29 119.5 . . ?
C28 C29 C24 120.92(17) . . ?
C24 C29 H29 119.5 . . ?
N1 C1 H1 118.5 . . ?
N1 C1 C2 122.93(19) . . ?
C2 C1 H1 118.5 . . ?
N2 C12 H12 118.5 . . ?
N2 C12 C11 122.96(19) . . ?
C11 C12 H12 118.5 . . ?
C29 C24 C25 118.34(16) . . ?
C29 C24 C23 119.54(19) . . ?
C29 C24 C23A 123.3(12) . . ?
C25 C24 C23 121.6(2) . . ?
C25 C24 C23A 116.9(11) . . ?
C4 C9 H9 119.5 . . ?
C8 C9 C4 121.10(18) . . ?
C8 C9 H9 119.5 . . ?
C4 C3 H3 120.1 . . ?
C2 C3 C4 119.72(18) . . ?
C2 C3 H3 120.1 . . ?
C26 C25 C24 120.46(18) . . ?
C26 C25 H25 119.8 . . ?
C24 C25 H25 119.8 . . ?
C1 C2 H2 120.3 . . ?
C3 C2 C1 119.32(18) . . ?
C3 C2 H2 120.3 . . ?
N3 C23 C24 117.1(3) . . ?
N3 C23 C22 120.8(3) . . ?
C22 C23 C24 122.0(2) . . ?
C7 C8 H8 119.5 . . ?
C9 C8 C7 120.98(18) . . ?
C9 C8 H8 119.5 . . ?
C12 C11 H11 120.4 . . ?
C10 C11 C12 119.19(19) . . ?
C10 C11 H11 120.4 . . ?
C7 C10 H10 120.1 . . ?
C11 C10 C7 119.75(19) . . ?
C11 C10 H10 120.1 . . ?
C20 C21 H21 118.6 . . ?
N4 C21 C20 122.9(2) . . ?
N4 C21 H21 118.6 . . ?
C21 N4 C22 115.9(2) . . ?
C23 C22 H22 118.7 . . ?
N4 C22 C23 122.6(2) . . ?
N4 C22 H22 118.7 . . ?
C21A N5 C22A 116.5(15) . . ?
N5 C22A H22A 119.2 . . ?
C23A C22A N5 121.6(18) . . ?
C23A C22A H22A 119.2 . . ?
N5 C21A H21A 118.3 . . ?
N5 C21A C20A 123.5(18) . . ?
C20A C21A H21A 118.3 . . ?
C24 C23A N3 112.4(18) . . ?
C22A C23A N3 120(2) . . ?
C22A C23A C24 127(2) . . ?
N3 C20A C17 113(2) . . ?
N3 C20A C21A 122(2) . . ?
C21A C20A C17 124(2) . . ?

loop_
_geom_bond_atom_site_label_1
_geom_bond_atom_site_label_2
_geom_bond_distance
_geom_bond_site_symmetry_2
_geom_bond_publ_flag
Mn1 O3 2.1025(13) . ?
Mn1 O1 2.2670(13) 3_766 ?
Mn1 O4 2.1156(12) 2_655 ?
Mn1 O2 2.2638(12) 3_766 ?
Mn1 N1 2.2914(15) . ?
Mn1 N2 2.2658(15) . ?
Mn1 C30 2.5924(17) 3_766 ?
O3 C13 1.254(2) . ?
O1 C30 1.256(2) . ?
O4 C13 1.264(2) . ?
O2 C30 1.262(2) . ?
N1 C5 1.359(2) . ?
N1 C1 1.332(2) . ?
N3 C20 1.354(3) . ?
N3 C23 1.329(3) . ?
N3 C23A 1.46(3) . ?
N3 C20A 1.31(3) . ?
N2 C6 1.353(2) . ?
N2 C12 1.327(2) . ?
C27 C30 1.498(2) . ?
C27 C26 1.383(3) . ?
C27 C28 1.392(2) . ?
C5 C6 1.444(2) . ?
C5 C4 1.404(2) . ?
C15 H15 0.9500 . ?
C15 C14 1.390(2) . ?
C15 C16 1.381(2) . ?
C14 C19 1.399(2) . ?
C14 C13 1.495(2) . ?
C18 H18 0.9500 . ?
C18 C19 1.379(2) . ?
C18 C17 1.393(2) . ?
C6 C7 1.402(2) . ?
C19 H19 0.9500 . ?
C17 C16 1.398(2) . ?
C17 C20 1.474(4) . ?
C17 C20A 1.57(3) . ?
C16 H16 0.9500 . ?
C4 C9 1.429(3) . ?
C4 C3 1.411(3) . ?
C7 C8 1.432(3) . ?
C7 C10 1.410(3) . ?
C26 H26 0.9500 . ?
C26 C25 1.386(3) . ?
C28 H28 0.9500 . ?
C28 C29 1.384(2) . ?
C20 C21 1.395(4) . ?
C29 H29 0.9500 . ?
C29 C24 1.389(3) . ?
C1 H1 0.9500 . ?
C1 C2 1.396(3) . ?
C12 H12 0.9500 . ?
C12 C11 1.392(3) . ?
C24 C25 1.395(3) . ?
C24 C23 1.498(4) . ?
C24 C23A 1.45(3) . ?
C9 H9 0.9500 . ?
C9 C8 1.355(3) . ?
C3 H3 0.9500 . ?
C3 C2 1.365(3) . ?
C25 H25 0.9500 . ?
C2 H2 0.9500 . ?
C23 C22 1.402(4) . ?
C8 H8 0.9500 . ?
C11 H11 0.9500 . ?
C11 C10 1.360(3) . ?
C10 H10 0.9500 . ?
C21 H21 0.9500 . ?
C21 N4 1.328(3) . ?
N4 C22 1.336(3) . ?
C22 H22 0.9500 . ?
N5 C22A 1.36(2) . ?
N5 C21A 1.32(2) . ?
C22A H22A 0.9500 . ?
C22A C23A 1.35(3) . ?
C21A H21A 0.9500 . ?
C21A C20A 1.37(3) . ?

loop_
_geom_torsion_atom_site_label_1
_geom_torsion_atom_site_label_2
_geom_torsion_atom_site_label_3
_geom_torsion_atom_site_label_4
_geom_torsion
_geom_torsion_site_symmetry_1
_geom_torsion_site_symmetry_2
_geom_torsion_site_symmetry_3
_geom_torsion_site_symmetry_4
_geom_torsion_publ_flag
Mn1 O3 C13 O4 76.0(4) . . . . ?
Mn1 O3 C13 C14 -105.0(3) . . . . ?
Mn1 O1 C30 O2 1.78(18) 3_766 . . . ?
Mn1 O1 C30 C27 -179.97(15) 3_766 . . . ?
Mn1 O4 C13 O3 2.0(2) 2_655 . . . ?
Mn1 O4 C13 C14 -176.93(11) 2_655 . . . ?
Mn1 O2 C30 O1 -1.79(18) 3_766 . . . ?
Mn1 O2 C30 C27 179.97(15) 3_766 . . . ?
Mn1 N1 C5 C6 2.16(19) . . . . ?
Mn1 N1 C5 C4 -176.78(13) . . . . ?
Mn1 N1 C1 C2 176.38(13) . . . . ?
Mn1 N2 C6 C5 -4.33(19) . . . . ?
Mn1 N2 C6 C7 175.70(13) . . . . ?
Mn1 N2 C12 C11 -174.62(15) . . . . ?
N1 C5 C6 N2 1.4(2) . . . . ?
N1 C5 C6 C7 -178.62(15) . . . . ?
N1 C5 C4 C9 179.34(16) . . . . ?
N1 C5 C4 C3 -0.4(3) . . . . ?
N1 C1 C2 C3 0.3(3) . . . . ?
N3 C20 C21 N4 -0.4(4) . . . . ?
N3 C23 C22 N4 1.0(5) . . . . ?
N2 C6 C7 C8 179.23(16) . . . . ?
N2 C6 C7 C10 -1.1(3) . . . . ?
N2 C12 C11 C10 -0.2(3) . . . . ?
C27 C26 C25 C24 0.9(3) . . . . ?
C27 C28 C29 C24 0.7(3) . . . . ?
C5 N1 C1 C2 0.8(2) . . . . ?
C5 C6 C7 C8 -0.7(3) . . . . ?
C5 C6 C7 C10 178.90(16) . . . . ?
C5 C4 C9 C8 -0.8(3) . . . . ?
C5 C4 C3 C2 1.5(3) . . . . ?
C15 C14 C19 C18 -2.5(3) . . . . ?
C15 C14 C13 O3 -161.29(16) . . . . ?
C15 C14 C13 O4 17.7(2) . . . . ?
C14 C15 C16 C17 0.5(3) . . . . ?
C18 C17 C16 C15 -1.8(3) . . . . ?
C18 C17 C20 N3 25.2(3) . . . . ?
C18 C17 C20 C21 -154.5(2) . . . . ?
C18 C17 C20A N3 -16(3) . . . . ?
C18 C17 C20A C21A 172.9(19) . . . . ?
C6 N2 C12 C11 0.3(3) . . . . ?
C6 C5 C4 C9 0.4(3) . . . . ?
C6 C5 C4 C3 -179.37(16) . . . . ?
C6 C7 C8 C9 0.3(3) . . . . ?
C6 C7 C10 C11 1.2(3) . . . . ?
C19 C14 C13 O3 16.8(2) . . . . ?
C19 C14 C13 O4 -164.17(16) . . . . ?
C19 C18 C17 C16 1.0(3) . . . . ?
C19 C18 C17 C20 177.52(18) . . . . ?
C19 C18 C17 C20A -162.4(13) . . . . ?
C17 C18 C19 C14 1.1(3) . . . . ?
C17 C20 C21 N4 179.3(3) . . . . ?
C30 C27 C26 C25 -171.89(19) . . . . ?
C30 C27 C28 C29 171.10(18) . . . . ?
C13 C14 C19 C18 179.38(16) . . . . ?
C16 C15 C14 C19 1.7(3) . . . . ?
C16 C15 C14 C13 179.82(16) . . . . ?
C16 C17 C20 N3 -158.44(19) . . . . ?
C16 C17 C20 C21 21.8(3) . . . . ?
C16 C17 C20A N3 -179.2(13) . . . . ?
C16 C17 C20A C21A 9(3) . . . . ?
C4 C5 C6 N2 -179.61(15) . . . . ?
C4 C5 C6 C7 0.4(2) . . . . ?
C4 C9 C8 C7 0.5(3) . . . . ?
C4 C3 C2 C1 -1.5(3) . . . . ?
C26 C27 C30 O1 1.6(3) . . . . ?
C26 C27 C30 O2 179.89(18) . . . . ?
C26 C27 C28 C29 -4.7(3) . . . . ?
C28 C27 C30 O1 -174.14(17) . . . . ?
C28 C27 C30 O2 4.2(3) . . . . ?
C28 C27 C26 C25 3.9(3) . . . . ?
C28 C29 C24 C25 4.2(3) . . . . ?
C28 C29 C24 C23 -168.0(2) . . . . ?
C28 C29 C24 C23A 169.8(13) . . . . ?
C20 N3 C23 C24 175.30(19) . . . . ?
C20 N3 C23 C22 -1.5(4) . . . . ?
C20 C17 C16 C15 -178.27(18) . . . . ?
C20 C21 N4 C22 -0.2(5) . . . . ?
C29 C24 C25 C26 -5.0(3) . . . . ?
C29 C24 C23 N3 -19.2(3) . . . . ?
C29 C24 C23 C22 157.6(3) . . . . ?
C29 C24 C23A N3 24(2) . . . . ?
C29 C24 C23A C22A -167(2) . . . . ?
C1 N1 C5 C6 178.24(15) . . . . ?
C1 N1 C5 C4 -0.7(2) . . . . ?
C12 N2 C6 C5 -179.61(16) . . . . ?
C12 N2 C6 C7 0.4(2) . . . . ?
C12 C11 C10 C7 -0.6(3) . . . . ?
C24 C23 C22 N4 -175.7(3) . . . . ?
C9 C4 C3 C2 -178.23(18) . . . . ?
C3 C4 C9 C8 178.93(19) . . . . ?
C25 C24 C23 N3 169.0(2) . . . . ?
C25 C24 C23 C22 -14.3(4) . . . . ?
C25 C24 C23A N3 -170.5(12) . . . . ?
C25 C24 C23A C22A -1(3) . . . . ?
C23 N3 C20 C17 -178.52(19) . . . . ?
C23 N3 C20 C21 1.2(3) . . . . ?
C23 C24 C25 C26 167.0(2) . . . . ?
C8 C7 C10 C11 -179.18(19) . . . . ?
C10 C7 C8 C9 -179.3(2) . . . . ?
C21 N4 C22 C23 -0.1(5) . . . . ?
N5 C22A C23A N3 3(4) . . . . ?
N5 C22A C23A C24 -166(2) . . . . ?
N5 C21A C20A N3 4(4) . . . . ?
N5 C21A C20A C17 175(2) . . . . ?
C22A N5 C21A C20A 6(3) . . . . ?
C21A N5 C22A C23A -10(3) . . . . ?
C23A N3 C20A C17 178.0(16) . . . . ?
C23A N3 C20A C21A -10(3) . . . . ?
C23A C24 C25 C26 -171.5(13) . . . . ?
C20A N3 C23A C24 177.3(18) . . . . ?
C20A N3 C23A C22A 7(3) . . . . ?
C20A C17 C16 C15 162.1(13) . . . . ?
